data_4305046
loop_
_publ_author_name
'Sabine Strobel'
'Amitava Choudhury'
'Peter K. Dorhout'
'Christian Lipp'
'Thomas Schleid'

_publ_section_title
;
Rare-Earth Metal(III) Oxide Selenides M4O4Se[Se2] (M = La, Ce, Pr, Nd, Sm)
with Discrete Diselenide Units: Crystal Structures, Magnetic Frustration,
and Other Properties
;
_journal_name_full 'Inorganic Chemistry'
_journal_page_first 4936
_journal_page_last 4944
_journal_paper_doi 10.1021/ic800233c
_journal_volume 47
_journal_year 2008
_chemical_formula_sum 'Nd4 O4 Se3'
_chemical_formula_weight 877.84
_chemical_name_systematic
; 
 ? 
;
_space_group_IT_number 38
_symmetry_cell_setting orthorhombic
_symmetry_space_group_name_Hall 'A 2 -2'
_symmetry_space_group_name_H-M 'A m m 2'
_atom_sites_solution_hydrogens none
_atom_sites_solution_primary direct
_atom_sites_solution_secondary difmap
_audit_creation_method SHELXL-97
_cell_angle_alpha 90.00
_cell_angle_beta 90.00
_cell_angle_gamma 90.00
_cell_formula_units_Z 2
_cell_length_a 8.4568(4)
_cell_length_b 3.9883(2)
_cell_length_c 12.8245(7)
_cell_measurement_reflns_used 2367
_cell_measurement_temperature 293(2)
_cell_measurement_theta_max 27.49
_cell_measurement_theta_min 1.02
_cell_volume 432.55(4)
_computing_cell_refinement 'HKL Scalepack (Otwinowski & Minor 1997)'
_computing_data_collection 'Collect (Nonius BV, 1997-2000)'
_computing_data_reduction 'HKL Denzo and Scalepack (Otwinowski & Minor 1997)'
_computing_molecular_graphics SHELXTL
_computing_publication_material SHELXTL
_computing_structure_refinement 'SHELXL-97 (Sheldrick, 1997)'
_computing_structure_solution 'SHELXS-97 (Sheldrick, 1990)'
_diffrn_ambient_temperature 293(2)
_diffrn_measured_fraction_theta_full 0.994
_diffrn_measured_fraction_theta_max 0.994
_diffrn_measurement_device_type KappaCCD
_diffrn_measurement_method CCD
_diffrn_radiation_monochromator graphite
_diffrn_radiation_source 'fine-focus sealed tube'
_diffrn_radiation_type MoK\a
_diffrn_radiation_wavelength 0.71073
_diffrn_reflns_av_R_equivalents 0.0660
_diffrn_reflns_av_sigmaI/netI 0.0363
_diffrn_reflns_limit_h_max 10
_diffrn_reflns_limit_h_min -10
_diffrn_reflns_limit_k_max 5
_diffrn_reflns_limit_k_min -5
_diffrn_reflns_limit_l_max 16
_diffrn_reflns_limit_l_min -16
_diffrn_reflns_number 3493
_diffrn_reflns_theta_full 27.45
_diffrn_reflns_theta_max 27.45
_diffrn_reflns_theta_min 3.18
_exptl_absorpt_coefficient_mu 36.186
_exptl_absorpt_correction_T_max 0.1534
_exptl_absorpt_correction_T_min 0.0726
_exptl_absorpt_correction_type numerical
_exptl_absorpt_process_details 'HABITUS, W. Herrendorf, Univ. Giessen, 1995'
_exptl_crystal_colour 'dark purple'
_exptl_crystal_density_diffrn 6.740
_exptl_crystal_density_method 'not measured'
_exptl_crystal_description plate
_exptl_crystal_F_000 748
_exptl_crystal_size_max 0.10
_exptl_crystal_size_mid 0.07
_exptl_crystal_size_min 0.06
_refine_diff_density_max 0.994
_refine_diff_density_min -1.477
_refine_diff_density_rms 0.245
_refine_ls_abs_structure_details 'Flack H D (1983), Acta Cryst. A39, 876-881'
_refine_ls_abs_structure_Flack 0.01(7)
_refine_ls_extinction_coef 0.0143(5)
_refine_ls_extinction_expression Fc^*^=kFc[1+0.001xFc^2^\l^3^/sin(2\q)]^-1/4^
_refine_ls_extinction_method SHELXL
_refine_ls_goodness_of_fit_ref 1.057
_refine_ls_hydrogen_treatment none
_refine_ls_matrix_type full
_refine_ls_number_parameters 41
_refine_ls_number_reflns 600
_refine_ls_number_restraints 1
_refine_ls_restrained_S_all 1.056
_refine_ls_R_factor_all 0.0236
_refine_ls_R_factor_gt 0.0225
_refine_ls_shift/su_max 0.000
_refine_ls_shift/su_mean 0.000
_refine_ls_structure_factor_coef Fsqd
_refine_ls_weighting_details 'calc w=1/[\s^2^(Fo^2^)+(0.0218P)^2^+1.5886P] where P=(Fo^2^+2Fc^2^)/3'
_refine_ls_weighting_scheme calc
_refine_ls_wR_factor_gt 0.0490
_refine_ls_wR_factor_ref 0.0494
_reflns_number_gt 581
_reflns_number_total 600
_reflns_threshold_expression >2sigma(I)
_cod_data_source_file ic800233c-file013_4.cif
_cod_data_source_block Nd4O4Se3
_cod_depositor_comments
;
The following automatic conversions were performed:
'_exptl_absorpt_correction_type' value 'Numerical' changed to 'numerical'
according to '/home/saulius/struct/CIF-dictionaries/cif_core.dic'
dictionary named 'cif_core.dic' version 2.4.1 from 2010-06-29.

Automatic conversion script
Id: cif_fix_enum 1527 2010-12-29 10:47:43Z saulius 
;
_cod_database_code 4305046

loop_
_symmetry_equiv_pos_as_xyz
'x, y, z'
'-x, -y, z'
'-x, y, z'
'x, -y, z'
'x, y+1/2, z+1/2'
'-x, -y+1/2, z+1/2'
'-x, y+1/2, z+1/2'
'x, -y+1/2, z+1/2'

loop_
_atom_site_label
_atom_site_type_symbol
_atom_site_fract_x
_atom_site_fract_y
_atom_site_fract_z
_atom_site_U_iso_or_equiv
_atom_site_adp_type
_atom_site_occupancy
_atom_site_symmetry_multiplicity
_atom_site_calc_flag
_atom_site_refinement_flags
_atom_site_disorder_assembly
_atom_site_disorder_group
Nd1 Nd 0.0000 0.0000 0.00000(8) 0.0121(3) Uani 1 4 d S . .
Nd2 Nd 0.5000 0.0000 0.01861(7) 0.0116(3) Uani 1 4 d S . .
Nd3 Nd 0.23628(8) 0.0000 0.68420(5) 0.0120(2) Uani 1 2 d S . .
Se1 Se 0.3550(2) 0.0000 0.35658(13) 0.0159(3) Uani 1 2 d S . .
Se2 Se 0.0000 0.0000 0.31145(16) 0.0154(4) Uani 1 4 d S . .
O1 O 0.2412(9) 0.0000 0.0876(10) 0.011(2) Uani 1 2 d S . .
O2 O 0.0000 0.0000 0.5856(12) 0.018(3) Uani 1 4 d S . .
O3 O 0.5000 0.0000 0.6174(11) 0.017(3) Uani 1 4 d S . .

loop_
_atom_site_aniso_label
_atom_site_aniso_U_11
_atom_site_aniso_U_22
_atom_site_aniso_U_33
_atom_site_aniso_U_23
_atom_site_aniso_U_13
_atom_site_aniso_U_12
Nd1 0.0143(5) 0.0110(5) 0.0110(6) 0.000 0.000 0.000
Nd2 0.0112(4) 0.0101(6) 0.0134(6) 0.000 0.000 0.000
Nd3 0.0115(4) 0.0112(4) 0.0132(4) 0.000 -0.0002(3) 0.000
Se1 0.0204(8) 0.0133(5) 0.0141(6) 0.000 -0.0016(4) 0.000
Se2 0.0159(9) 0.0167(9) 0.0136(9) 0.000 0.000 0.000
O1 0.013(5) 0.005(5) 0.015(5) 0.000 -0.001(3) 0.000
O2 0.014(6) 0.021(8) 0.020(8) 0.000 0.000 0.000
O3 0.019(7) 0.024(8) 0.007(6) 0.000 0.000 0.000

loop_
_atom_type_symbol
_atom_type_description
_atom_type_scat_dispersion_real
_atom_type_scat_dispersion_imag
_atom_type_scat_source
Nd Nd -0.1943 3.0179 'International Tables Vol C Tables 4.2.6.8 and 6.1.1.4'
O O 0.0106 0.0060 'International Tables Vol C Tables 4.2.6.8 and 6.1.1.4'
Se Se -0.0929 2.2259 'International Tables Vol C Tables 4.2.6.8 and 6.1.1.4'

loop_
_geom_angle_atom_site_label_1
_geom_angle_atom_site_label_2
_geom_angle_atom_site_label_3
_geom_angle
_geom_angle_site_symmetry_1
_geom_angle_site_symmetry_3
_geom_angle_publ_flag
O2 Nd1 O2 122.3(7) 5_554 5_544 ?
O2 Nd1 O1 76.5(2) 5_554 2 ?
O2 Nd1 O1 76.5(2) 5_544 2 ?
O2 Nd1 O1 76.5(2) 5_554 . ?
O2 Nd1 O1 76.5(2) 5_544 . ?
O1 Nd1 O1 122.3(6) 2 . ?
O2 Nd1 Se2 158.3(3) 5_554 5_544 ?
O2 Nd1 Se2 79.3(3) 5_544 5_544 ?
O1 Nd1 Se2 111.9(2) 2 5_544 ?
O1 Nd1 Se2 111.9(2) . 5_544 ?
O2 Nd1 Se2 79.3(3) 5_554 5_554 ?
O2 Nd1 Se2 158.3(3) 5_544 5_554 ?
O1 Nd1 Se2 111.9(2) 2 5_554 ?
O1 Nd1 Se2 111.9(2) . 5_554 ?
Se2 Nd1 Se2 79.03(5) 5_544 5_554 ?
O2 Nd1 Nd3 38.37(16) 5_554 5_554 ?
O2 Nd1 Nd3 99.5(3) 5_544 5_554 ?
O1 Nd1 Nd3 99.5(2) 2 5_554 ?
O1 Nd1 Nd3 38.27(14) . 5_554 ?
Se2 Nd1 Nd3 147.117(11) 5_544 5_554 ?
Se2 Nd1 Nd3 98.65(2) 5_554 5_554 ?
O2 Nd1 Nd3 99.5(3) 5_554 5_544 ?
O2 Nd1 Nd3 38.37(16) 5_544 5_544 ?
O1 Nd1 Nd3 99.5(2) 2 5_544 ?
O1 Nd1 Nd3 38.27(14) . 5_544 ?
Se2 Nd1 Nd3 98.65(2) 5_544 5_544 ?
Se2 Nd1 Nd3 147.117(11) 5_554 5_544 ?
Nd3 Nd1 Nd3 65.605(19) 5_554 5_544 ?
O2 Nd1 Nd3 38.37(16) 5_554 6_554 ?
O2 Nd1 Nd3 99.5(3) 5_544 6_554 ?
O1 Nd1 Nd3 38.27(14) 2 6_554 ?
O1 Nd1 Nd3 99.5(2) . 6_554 ?
Se2 Nd1 Nd3 147.117(11) 5_544 6_554 ?
Se2 Nd1 Nd3 98.65(2) 5_554 6_554 ?
Nd3 Nd1 Nd3 65.76(2) 5_554 6_554 ?
Nd3 Nd1 Nd3 100.16(3) 5_544 6_554 ?
O2 Nd1 Nd3 99.5(3) 5_554 6_544 ?
O2 Nd1 Nd3 38.37(16) 5_544 6_544 ?
O1 Nd1 Nd3 38.27(14) 2 6_544 ?
O1 Nd1 Nd3 99.5(2) . 6_544 ?
Se2 Nd1 Nd3 98.65(2) 5_544 6_544 ?
Se2 Nd1 Nd3 147.117(11) 5_554 6_544 ?
Nd3 Nd1 Nd3 100.16(3) 5_554 6_544 ?
Nd3 Nd1 Nd3 65.76(2) 5_544 6_544 ?
Nd3 Nd1 Nd3 65.605(19) 6_554 6_544 ?
O2 Nd1 Nd1 28.8(3) 5_554 1_565 ?
O2 Nd1 Nd1 151.2(3) 5_544 1_565 ?
O1 Nd1 Nd1 90.0 2 1_565 ?
O1 Nd1 Nd1 90.0 . 1_565 ?
Se2 Nd1 Nd1 129.51(3) 5_544 1_565 ?
Se2 Nd1 Nd1 50.49(3) 5_554 1_565 ?
Nd3 Nd1 Nd1 57.197(9) 5_554 1_565 ?
Nd3 Nd1 Nd1 122.803(10) 5_544 1_565 ?
Nd3 Nd1 Nd1 57.197(10) 6_554 1_565 ?
Nd3 Nd1 Nd1 122.803(10) 6_544 1_565 ?
O2 Nd1 Nd1 151.2(3) 5_554 1_545 ?
O2 Nd1 Nd1 28.8(3) 5_544 1_545 ?
O1 Nd1 Nd1 90.0 2 1_545 ?
O1 Nd1 Nd1 90.0 . 1_545 ?
Se2 Nd1 Nd1 50.49(3) 5_544 1_545 ?
Se2 Nd1 Nd1 129.51(3) 5_554 1_545 ?
Nd3 Nd1 Nd1 122.803(9) 5_554 1_545 ?
Nd3 Nd1 Nd1 57.197(10) 5_544 1_545 ?
Nd3 Nd1 Nd1 122.803(10) 6_554 1_545 ?
Nd3 Nd1 Nd1 57.197(10) 6_544 1_545 ?
Nd1 Nd1 Nd1 180.00(6) 1_565 1_545 ?
O1 Nd2 O1 136.0(6) 2_655 . ?
O1 Nd2 O3 78.4(2) 2_655 5_554 ?
O1 Nd2 O3 78.4(2) . 5_554 ?
O1 Nd2 O3 78.4(2) 2_655 5_544 ?
O1 Nd2 O3 78.4(2) . 5_544 ?
O3 Nd2 O3 115.1(6) 5_554 5_544 ?
O1 Nd2 Se1 127.74(18) 2_655 5_544 ?
O1 Nd2 Se1 83.4(2) . 5_544 ?
O3 Nd2 Se1 153.34(15) 5_554 5_544 ?
O3 Nd2 Se1 79.5(3) 5_544 5_544 ?
O1 Nd2 Se1 83.4(2) 2_655 6_644 ?
O1 Nd2 Se1 127.74(18) . 6_644 ?
O3 Nd2 Se1 153.34(15) 5_554 6_644 ?
O3 Nd2 Se1 79.5(3) 5_544 6_644 ?
Se1 Nd2 Se1 46.14(6) 5_544 6_644 ?
O1 Nd2 Se1 83.4(2) 2_655 6_654 ?
O1 Nd2 Se1 127.74(18) . 6_654 ?
O3 Nd2 Se1 79.5(3) 5_554 6_654 ?
O3 Nd2 Se1 153.34(15) 5_544 6_654 ?
Se1 Nd2 Se1 96.82(5) 5_544 6_654 ?
Se1 Nd2 Se1 79.14(4) 6_644 6_654 ?
O1 Nd2 Se1 127.74(18) 2_655 5_554 ?
O1 Nd2 Se1 83.4(2) . 5_554 ?
O3 Nd2 Se1 79.5(3) 5_554 5_554 ?
O3 Nd2 Se1 153.34(15) 5_544 5_554 ?
Se1 Nd2 Se1 79.14(4) 5_544 5_554 ?
Se1 Nd2 Se1 96.82(5) 6_644 5_554 ?
Se1 Nd2 Se1 46.14(6) 6_654 5_554 ?
O1 Nd2 Nd3 38.69(15) 2_655 6_654 ?
O1 Nd2 Nd3 110.3(2) . 6_654 ?
O3 Nd2 Nd3 39.72(9) 5_554 6_654 ?
O3 Nd2 Nd3 98.5(2) 5_544 6_654 ?
Se1 Nd2 Nd3 165.62(3) 5_544 6_654 ?
Se1 Nd2 Nd3 119.49(3) 6_644 6_654 ?
Se1 Nd2 Nd3 78.45(3) 6_654 6_654 ?
Se1 Nd2 Nd3 106.03(2) 5_554 6_654 ?
O1 Nd2 Nd3 38.69(15) 2_655 6_644 ?
O1 Nd2 Nd3 110.3(2) . 6_644 ?
O3 Nd2 Nd3 98.5(2) 5_554 6_644 ?
O3 Nd2 Nd3 39.72(9) 5_544 6_644 ?
Se1 Nd2 Nd3 106.03(2) 5_544 6_644 ?
Se1 Nd2 Nd3 78.45(3) 6_644 6_644 ?
Se1 Nd2 Nd3 119.49(3) 6_654 6_644 ?
Se1 Nd2 Nd3 165.62(3) 5_554 6_644 ?
Nd3 Nd2 Nd3 65.850(16) 6_654 6_644 ?
O1 Nd2 Nd3 110.3(2) 2_655 5_544 ?
O1 Nd2 Nd3 38.69(15) . 5_544 ?
O3 Nd2 Nd3 98.5(2) 5_554 5_544 ?
O3 Nd2 Nd3 39.72(9) 5_544 5_544 ?
Se1 Nd2 Nd3 78.45(3) 5_544 5_544 ?
Se1 Nd2 Nd3 106.03(2) 6_644 5_544 ?
Se1 Nd2 Nd3 165.62(3) 6_654 5_544 ?
Se1 Nd2 Nd3 119.49(3) 5_554 5_544 ?
Nd3 Nd2 Nd3 109.26(3) 6_654 5_544 ?
Nd3 Nd2 Nd3 74.87(2) 6_644 5_544 ?
O1 Nd2 Nd3 110.3(2) 2_655 5_554 ?
O1 Nd2 Nd3 38.69(15) . 5_554 ?
O3 Nd2 Nd3 39.72(9) 5_554 5_554 ?
O3 Nd2 Nd3 98.5(2) 5_544 5_554 ?
Se1 Nd2 Nd3 119.49(3) 5_544 5_554 ?
Se1 Nd2 Nd3 165.62(3) 6_644 5_554 ?
Se1 Nd2 Nd3 106.03(2) 6_654 5_554 ?
Se1 Nd2 Nd3 78.45(3) 5_554 5_554 ?
Nd3 Nd2 Nd3 74.87(2) 6_654 5_554 ?
Nd3 Nd2 Nd3 109.26(3) 6_644 5_554 ?
Nd3 Nd2 Nd3 65.850(16) 5_544 5_554 ?
O1 Nd3 O1 116.3(5) 5_545 5 ?
O1 Nd3 O2 74.5(3) 5_545 . ?
O1 Nd3 O2 74.5(3) 5 . ?
O1 Nd3 O3 78.1(3) 5_545 . ?
O1 Nd3 O3 78.1(3) 5 . ?
O2 Nd3 O3 126.7(5) . . ?
O1 Nd3 Se1 154.8(2) 5_545 5 ?
O1 Nd3 Se1 80.0(3) 5 5 ?
O2 Nd3 Se1 130.25(18) . 5 ?
O3 Nd3 Se1 87.4(3) . 5 ?
O1 Nd3 Se1 80.0(3) 5_545 5_545 ?
O1 Nd3 Se1 154.8(2) 5 5_545 ?
O2 Nd3 Se1 130.25(18) . 5_545 ?
O3 Nd3 Se1 87.4(3) . 5_545 ?
Se1 Nd3 Se1 78.80(5) 5 5_545 ?
O1 Nd3 Se2 75.8(2) 5_545 5_545 ?
O1 Nd3 Se2 142.59(19) 5 5_545 ?
O2 Nd3 Se2 75.5(2) . 5_545 ?
O3 Nd3 Se2 138.72(12) . 5_545 ?
Se1 Nd3 Se2 103.40(5) 5 5_545 ?
Se1 Nd3 Se2 57.00(3) 5_545 5_545 ?
O1 Nd3 Se2 142.59(19) 5_545 5 ?
O1 Nd3 Se2 75.8(2) 5 5 ?
O2 Nd3 Se2 75.5(2) . 5 ?
O3 Nd3 Se2 138.72(13) . 5 ?
Se1 Nd3 Se2 57.00(3) 5 5 ?
Se1 Nd3 Se2 103.40(5) 5_545 5 ?
Se2 Nd3 Se2 75.40(3) 5_545 5 ?
O1 Nd3 Nd2 98.4(2) 5_545 5 ?
O1 Nd3 Nd2 38.9(2) 5 5 ?
O2 Nd3 Nd2 101.8(3) . 5 ?
O3 Nd3 Nd2 39.20(17) . 5 ?
Se1 Nd3 Nd2 82.42(3) 5 5 ?
Se1 Nd3 Nd2 123.93(4) 5_545 5 ?
Se2 Nd3 Nd2 174.05(3) 5_545 5 ?
Se2 Nd3 Nd2 109.257(17) 5 5 ?
O1 Nd3 Nd2 38.9(2) 5_545 5_545 ?
O1 Nd3 Nd2 98.4(2) 5 5_545 ?
O2 Nd3 Nd2 101.8(3) . 5_545 ?
O3 Nd3 Nd2 39.20(17) . 5_545 ?
Se1 Nd3 Nd2 123.93(4) 5 5_545 ?
Se1 Nd3 Nd2 82.42(3) 5_545 5_545 ?
Se2 Nd3 Nd2 109.257(17) 5_545 5_545 ?
Se2 Nd3 Nd2 174.05(3) 5 5_545 ?
Nd2 Nd3 Nd2 65.850(16) 5 5_545 ?
O1 Nd3 Nd1 37.9(2) 5_545 5_545 ?
O1 Nd3 Nd1 97.5(2) 5 5_545 ?
O2 Nd3 Nd1 36.69(13) . 5_545 ?
O3 Nd3 Nd1 106.1(3) . 5_545 ?
Se1 Nd3 Nd1 165.65(4) 5 5_545 ?
Se1 Nd3 Nd1 106.33(2) 5_545 5_545 ?
Se2 Nd3 Nd1 69.95(3) 5_545 5_545 ?
Se2 Nd3 Nd1 108.65(3) 5 5_545 ?
Nd2 Nd3 Nd1 104.65(2) 5 5_545 ?
Nd2 Nd3 Nd1 70.370(12) 5_545 5_545 ?
O1 Nd3 Nd1 97.5(2) 5_545 5 ?
O1 Nd3 Nd1 37.9(2) 5 5 ?
O2 Nd3 Nd1 36.69(13) . 5 ?
O3 Nd3 Nd1 106.1(3) . 5 ?
Se1 Nd3 Nd1 106.33(2) 5 5 ?
Se1 Nd3 Nd1 165.65(4) 5_545 5 ?
Se2 Nd3 Nd1 108.65(3) 5_545 5 ?
Se2 Nd3 Nd1 69.95(3) 5 5 ?
Nd2 Nd3 Nd1 70.370(12) 5 5 ?
Nd2 Nd3 Nd1 104.65(2) 5_545 5 ?
Nd1 Nd3 Nd1 65.605(19) 5_545 5 ?
Se1 Se1 Nd2 66.93(3) 2_655 5 ?
Se1 Se1 Nd2 66.93(3) 2_655 5_545 ?
Nd2 Se1 Nd2 79.14(4) 5 5_545 ?
Se1 Se1 Nd3 108.63(3) 2_655 5_544 ?
Nd2 Se1 Nd3 175.26(6) 5 5_544 ?
Nd2 Se1 Nd3 100.831(12) 5_545 5_544 ?
Se1 Se1 Nd3 108.63(3) 2_655 5_554 ?
Nd2 Se1 Nd3 100.831(12) 5 5_554 ?
Nd2 Se1 Nd3 175.26(6) 5_545 5_554 ?
Nd3 Se1 Nd3 78.80(5) 5_544 5_554 ?
Nd1 Se2 Nd1 79.03(5) 5 5_545 ?
Nd1 Se2 Nd3 140.82(3) 5 6_544 ?
Nd1 Se2 Nd3 89.829(16) 5_545 6_544 ?
Nd1 Se2 Nd3 89.829(16) 5 5_554 ?
Nd1 Se2 Nd3 140.82(3) 5_545 5_554 ?
Nd3 Se2 Nd3 119.94(7) 6_544 5_554 ?
Nd1 Se2 Nd3 89.829(16) 5 6_554 ?
Nd1 Se2 Nd3 140.82(3) 5_545 6_554 ?
Nd3 Se2 Nd3 75.40(3) 6_544 6_554 ?
Nd3 Se2 Nd3 75.58(4) 5_554 6_554 ?
Nd1 Se2 Nd3 140.82(3) 5 5_544 ?
Nd1 Se2 Nd3 89.829(16) 5_545 5_544 ?
Nd3 Se2 Nd3 75.58(4) 6_544 5_544 ?
Nd3 Se2 Nd3 75.40(3) 5_554 5_544 ?
Nd3 Se2 Nd3 119.94(7) 6_554 5_544 ?
Nd1 O1 Nd3 103.8(2) . 5_554 ?
Nd1 O1 Nd3 103.8(2) . 5_544 ?
Nd3 O1 Nd3 116.3(5) 5_554 5_544 ?
Nd1 O1 Nd2 129.1(6) . . ?
Nd3 O1 Nd2 102.4(2) 5_554 . ?
Nd3 O1 Nd2 102.4(2) 5_544 . ?
Nd1 O2 Nd1 122.3(7) 5_545 5 ?
Nd1 O2 Nd3 104.94(3) 5_545 2 ?
Nd1 O2 Nd3 104.94(3) 5 2 ?
Nd1 O2 Nd3 104.94(3) 5_545 . ?
Nd1 O2 Nd3 104.94(3) 5 . ?
Nd3 O2 Nd3 115.3(6) 2 . ?
Nd2 O3 Nd2 115.1(6) 5_545 5 ?
Nd2 O3 Nd3 101.08(8) 5_545 2_655 ?
Nd2 O3 Nd3 101.08(8) 5 2_655 ?
Nd2 O3 Nd3 101.08(8) 5_545 . ?
Nd2 O3 Nd3 101.08(8) 5 . ?
Nd3 O3 Nd3 138.0(7) 2_655 . ?

loop_
_geom_bond_atom_site_label_1
_geom_bond_atom_site_label_2
_geom_bond_distance
_geom_bond_site_symmetry_2
_geom_bond_publ_flag
Nd1 O2 2.276(7) 5_554 ?
Nd1 O2 2.276(7) 5_544 ?
Nd1 O1 2.329(9) 2 ?
Nd1 O1 2.329(9) . ?
Nd1 Se2 3.1342(18) 5_544 ?
Nd1 Se2 3.1342(18) 5_554 ?
Nd1 Nd3 3.6810(9) 5_554 ?
Nd1 Nd3 3.6810(9) 5_544 ?
Nd1 Nd3 3.6810(9) 6_554 ?
Nd1 Nd3 3.6810(9) 6_544 ?
Nd1 Nd1 3.9883(2) 1_565 ?
Nd1 Nd1 3.9883(2) 1_545 ?
Nd2 O1 2.361(9) 2_655 ?
Nd2 O1 2.361(9) . ?
Nd2 O3 2.363(8) 5_554 ?
Nd2 O3 2.363(8) 5_544 ?
Nd2 Se1 3.1303(15) 5_544 ?
Nd2 Se1 3.1303(15) 6_644 ?
Nd2 Se1 3.1303(15) 6_654 ?
Nd2 Se1 3.1303(15) 5_554 ?
Nd2 Nd3 3.6688(8) 6_654 ?
Nd2 Nd3 3.6688(8) 6_644 ?
Nd2 Nd3 3.6688(8) 5_544 ?
Nd2 Nd3 3.6688(8) 5_554 ?
Nd3 O1 2.348(7) 5_545 ?
Nd3 O1 2.348(7) 5 ?
Nd3 O2 2.365(8) . ?
Nd3 O3 2.389(5) . ?
Nd3 Se1 3.1418(16) 5 ?
Nd3 Se1 3.1418(15) 5_545 ?
Nd3 Se2 3.2608(12) 5_545 ?
Nd3 Se2 3.2608(12) 5 ?
Nd3 Nd2 3.6688(8) 5 ?
Nd3 Nd2 3.6688(8) 5_545 ?
Nd3 Nd1 3.6810(9) 5_545 ?
Nd3 Nd1 3.6810(9) 5 ?
Se1 Se1 2.453(3) 2_655 ?
Se1 Nd2 3.1303(15) 5 ?
Se1 Nd2 3.1303(15) 5_545 ?
Se1 Nd3 3.1419(15) 5_544 ?
Se1 Nd3 3.1419(15) 5_554 ?
Se2 Nd1 3.1342(18) 5 ?
Se2 Nd1 3.1342(18) 5_545 ?
Se2 Nd3 3.2608(12) 6_544 ?
Se2 Nd3 3.2608(12) 5_554 ?
Se2 Nd3 3.2608(12) 6_554 ?
Se2 Nd3 3.2608(12) 5_544 ?
O1 Nd3 2.348(7) 5_554 ?
O1 Nd3 2.348(7) 5_544 ?
O2 Nd1 2.276(7) 5_545 ?
O2 Nd1 2.276(7) 5 ?
O2 Nd3 2.365(8) 2 ?
O3 Nd2 2.363(8) 5_545 ?
O3 Nd2 2.363(8) 5 ?
O3 Nd3 2.389(5) 2_655 ?
